data_1523529
loop_
_publ_author_name
'El-Boragy, M.'
'Ellner, M.'
'Schubert, K.'

_publ_section_title
;
 On some metastable homeotypes of Cu Zn with Pd as majority component
;
_journal_name_full 'Zeitschrift fuer Metallkunde'
_journal_page_first 197
_journal_page_last 200
_journal_volume 80
_journal_year 1989
_chemical_formula_sum 'Ga0.25 Mn0.25 Pd0.5'
_chemical_name_systematic '(Ga0.25 Mn0.25 Pd0.5)'
_space_group_IT_number 229
_symmetry_space_group_name_Hall '-I 4 2 3'
_symmetry_space_group_name_H-M 'I m -3 m'
_cell_angle_alpha 90
_cell_angle_beta 90
_cell_angle_gamma 90
_cell_formula_units_Z 2
_cell_length_a 3.094
_cell_length_b 3.094
_cell_length_c 3.094
_cell_volume 29.618
_citation_journal_id_ASTM ZEMTAE
_cod_data_source_file El-Boragy_ZEMTAE_1989_214.cif
_cod_data_source_block Ga0.25Mn0.25Pd0.5
_cod_original_cell_volume 29.61836
_cod_database_code 1523529

loop_
_symmetry_equiv_pos_as_xyz
x,y,z
-y,x,z
-x,-y,z
y,-x,z
x,-y,-z
y,x,-z
-x,y,-z
-y,-x,-z
z,x,y
-x,z,y
-z,-x,y
x,-z,y
z,-x,-y
x,z,-y
-z,x,-y
-x,-z,-y
y,z,x
y,-z,-x
z,y,-x
-y,z,-x
-z,-y,-x
-y,-z,x
z,-y,x
-z,y,x
-x,-y,-z
y,-x,-z
x,y,-z
-y,x,-z
-x,y,z
-y,-x,z
x,-y,z
y,x,z
-z,-x,-y
x,-z,-y
z,x,-y
-x,z,-y
-z,x,y
-x,-z,y
z,-x,y
x,z,y
-y,-z,-x
-y,z,x
-z,-y,x
y,-z,x
z,y,x
y,z,-x
-z,y,-x
z,-y,-x
x+1/2,y+1/2,z+1/2
-y+1/2,x+1/2,z+1/2
-x+1/2,-y+1/2,z+1/2
y+1/2,-x+1/2,z+1/2
x+1/2,-y+1/2,-z+1/2
y+1/2,x+1/2,-z+1/2
-x+1/2,y+1/2,-z+1/2
-y+1/2,-x+1/2,-z+1/2
z+1/2,x+1/2,y+1/2
-x+1/2,z+1/2,y+1/2
-z+1/2,-x+1/2,y+1/2
x+1/2,-z+1/2,y+1/2
z+1/2,-x+1/2,-y+1/2
x+1/2,z+1/2,-y+1/2
-z+1/2,x+1/2,-y+1/2
-x+1/2,-z+1/2,-y+1/2
y+1/2,z+1/2,x+1/2
y+1/2,-z+1/2,-x+1/2
z+1/2,y+1/2,-x+1/2
-y+1/2,z+1/2,-x+1/2
-z+1/2,-y+1/2,-x+1/2
-y+1/2,-z+1/2,x+1/2
z+1/2,-y+1/2,x+1/2
-z+1/2,y+1/2,x+1/2
-x+1/2,-y+1/2,-z+1/2
y+1/2,-x+1/2,-z+1/2
x+1/2,y+1/2,-z+1/2
-y+1/2,x+1/2,-z+1/2
-x+1/2,y+1/2,z+1/2
-y+1/2,-x+1/2,z+1/2
x+1/2,-y+1/2,z+1/2
y+1/2,x+1/2,z+1/2
-z+1/2,-x+1/2,-y+1/2
x+1/2,-z+1/2,-y+1/2
z+1/2,x+1/2,-y+1/2
-x+1/2,z+1/2,-y+1/2
-z+1/2,x+1/2,y+1/2
-x+1/2,-z+1/2,y+1/2
z+1/2,-x+1/2,y+1/2
x+1/2,z+1/2,y+1/2
-y+1/2,-z+1/2,-x+1/2
-y+1/2,z+1/2,x+1/2
-z+1/2,-y+1/2,x+1/2
y+1/2,-z+1/2,x+1/2
z+1/2,y+1/2,x+1/2
y+1/2,z+1/2,-x+1/2
-z+1/2,y+1/2,-x+1/2
z+1/2,-y+1/2,-x+1/2

loop_
_atom_site_label
_atom_site_type_symbol
_atom_site_fract_x
_atom_site_fract_y
_atom_site_fract_z
_atom_site_occupancy
_atom_site_U_iso_or_equiv
Pd1 Pd 0 0 0 0.5 0.0
Mn1 Mn 0 0 0 0.25 0.0
Ga1 Ga 0 0 0 0.25 0.0
